data_4505881
loop_
_publ_author_name
'Rajbongshi, Basanta Kumar'
'Nair, Nisanth N.'
'Nethaji, M.'
'Ramanathan, Gurunath'

_publ_section_title
;
 Segregation into Chiral Enantiomeric Conformations of an Achiral Molecule
 by Concomitant Polymorphism
;
_journal_issue 4
_journal_name_full 'Crystal Growth &amp; Design'
_journal_page_first 1823
_journal_paper_doi 10.1021/cg201313g
_journal_volume 12
_journal_year 2012
_chemical_formula_moiety 'C27 H22 N2 O2'
_chemical_formula_sum 'C27 H22 N2 O2'
_chemical_formula_weight 406.47
_chemical_name_systematic
;
 ?
;
_space_group_IT_number 78
_symmetry_cell_setting tetragonal
_symmetry_space_group_name_Hall 'P 4cw'
_symmetry_space_group_name_H-M 'P 43'
_atom_sites_solution_hydrogens geom
_atom_sites_solution_primary direct
_atom_sites_solution_secondary difmap
_audit_creation_method SHELXL-97
_cell_angle_alpha 90.00
_cell_angle_beta 90.00
_cell_angle_gamma 90.00
_cell_formula_units_Z 4
_cell_length_a 19.967(3)
_cell_length_b 19.967(3)
_cell_length_c 5.4405(10)
_cell_measurement_reflns_used 576
_cell_measurement_temperature 293(2)
_cell_measurement_theta_max 28.0
_cell_measurement_theta_min 2.0
_cell_volume 2169.0(6)
_computing_cell_refinement 'BRUKER SMART APEX CCD'
_computing_data_collection 'BRUKER SMART APEX CCD'
_computing_data_reduction 'BRUKER SAINT'
_computing_molecular_graphics ORTEP-III
_computing_publication_material 'WINGX V1.80.01'
_computing_structure_refinement 'SHELXL-97 (Sheldrick, 2008)'
_computing_structure_solution SHELXS-97
_diffrn_ambient_temperature 293(2)
_diffrn_detector_area_resol_mean 0.3
_diffrn_measured_fraction_theta_full 0.978
_diffrn_measured_fraction_theta_max 0.978
_diffrn_measurement_device_type 'BRUKER SMART APEX CCD'
_diffrn_measurement_method OMEGA
_diffrn_radiation_monochromator graphite
_diffrn_radiation_source 'fine-focus sealed tube'
_diffrn_radiation_type MoK\a
_diffrn_radiation_wavelength 0.71073
_diffrn_reflns_av_R_equivalents 0.0699
_diffrn_reflns_av_sigmaI/netI 0.0973
_diffrn_reflns_limit_h_max 26
_diffrn_reflns_limit_h_min -23
_diffrn_reflns_limit_k_max 26
_diffrn_reflns_limit_k_min -23
_diffrn_reflns_limit_l_max 7
_diffrn_reflns_limit_l_min -7
_diffrn_reflns_number 14283
_diffrn_reflns_theta_full 28.31
_diffrn_reflns_theta_max 28.31
_diffrn_reflns_theta_min 2.04
_exptl_absorpt_coefficient_mu 0.079
_exptl_absorpt_correction_T_max 0.9906
_exptl_absorpt_correction_T_min 0.9790
_exptl_absorpt_correction_type empirical
_exptl_absorpt_process_details SADABS
_exptl_crystal_colour RED
_exptl_crystal_density_diffrn 1.245
_exptl_crystal_density_method 'not measured'
_exptl_crystal_description RECTANGULAR
_exptl_crystal_F_000 856
_exptl_crystal_size_max 0.27
_exptl_crystal_size_mid 0.17
_exptl_crystal_size_min 0.12
_refine_diff_density_max 0.280
_refine_diff_density_min -0.193
_refine_diff_density_rms 0.050
_refine_ls_abs_structure_details 'Flack H D (1983), Acta Cryst. A39, 876-881'
_refine_ls_abs_structure_Flack 0.00
_refine_ls_extinction_method none
_refine_ls_goodness_of_fit_ref 0.914
_refine_ls_hydrogen_treatment constr
_refine_ls_matrix_type full
_refine_ls_number_parameters 281
_refine_ls_number_reflns 5168
_refine_ls_number_restraints 1
_refine_ls_restrained_S_all 0.914
_refine_ls_R_factor_all 0.1238
_refine_ls_R_factor_gt 0.0650
_refine_ls_shift/su_max 0.005
_refine_ls_shift/su_mean 0.001
_refine_ls_structure_factor_coef Fsqd
_refine_ls_weighting_details 'calc w=1/[\s^2^(Fo^2^)+(0.1000P)^2^+0.2577P] where P=(Fo^2^+2Fc^2^)/3'
_refine_ls_weighting_scheme calc
_refine_ls_wR_factor_gt 0.1443
_refine_ls_wR_factor_ref 0.1903
_reflns_number_gt 3060
_reflns_number_total 5168
_reflns_threshold_expression >2\s(I)
_cod_data_source_file cg201313g_si_003.cif
_cod_data_source_block 27mayd
_cod_depositor_comments
;
The following automatic conversions were performed:

'_symmetry_cell_setting' value 'TETRAGONAL' changed to 'tetragonal'
according to /home/saulius/struct/CIF-dictionaries/cif_core.dic
dictionary named 'cif_core.dic' version 2.4.1 from
2010-06-29.

'_exptl_absorpt_correction_type' value 'EMPIRICAL'
changed to 'empirical' according to
/home/saulius/struct/CIF-dictionaries/cif_core.dic dictionary named
'cif_core.dic' version 2.4.1 from 2010-06-29.

Automatic conversion script
Id: cif_fix_values 1715 2011-07-08 13:25:40Z adriana 
;
_cod_original_cell_volume 2169.1(6)
_cod_original_sg_symbol_Hall P4cw
_cod_original_sg_symbol_H-M P43
_cod_database_code 4505881

loop_
_symmetry_equiv_pos_as_xyz
'x, y, z'
'-x, -y, z+1/2'
'-y, x, z+3/4'
'y, -x, z+1/4'

loop_
_atom_site_label
_atom_site_type_symbol
_atom_site_fract_x
_atom_site_fract_y
_atom_site_fract_z
_atom_site_U_iso_or_equiv
_atom_site_adp_type
_atom_site_occupancy
_atom_site_symmetry_multiplicity
_atom_site_calc_flag
_atom_site_refinement_flags
N1 N 0.25031(12) 0.12950(13) 0.4211(5) 0.0320(6) Uani 1 1 d .
C2 C 0.29876(16) 0.16034(16) 0.2723(6) 0.0344(7) Uani 1 1 d .
N3 N 0.36002(13) 0.14667(13) 0.3395(5) 0.0352(7) Uani 1 1 d .
C4 C 0.35465(16) 0.10626(16) 0.5490(6) 0.0338(8) Uani 1 1 d .
C5 C 0.28316(15) 0.09306(16) 0.6004(7) 0.0323(7) Uani 1 1 d .
O6 O 0.25681(10) 0.05891(11) 0.7606(5) 0.0394(6) Uani 1 1 d .
C7 C 0.40324(16) 0.08340(16) 0.6987(7) 0.0359(8) Uani 1 1 d .
H7 H 0.3884 0.0581 0.8315 0.043 Uiso 1 1 calc R
C8 C 0.47498(15) 0.09227(15) 0.6843(6) 0.0324(7) Uani 1 1 d .
C9 C 0.51485(16) 0.06533(17) 0.8672(7) 0.0403(9) Uani 1 1 d .
H9 H 0.4944 0.0433 0.9978 0.048 Uiso 1 1 calc R
C10 C 0.58417(17) 0.06991(18) 0.8631(7) 0.0423(9) Uani 1 1 d .
H10 H 0.6094 0.0511 0.9889 0.051 Uiso 1 1 calc R
C11 C 0.61519(16) 0.10241(17) 0.6724(7) 0.0386(8) Uani 1 1 d .
C12 C 0.57641(18) 0.1289(2) 0.4856(8) 0.0510(10) Uani 1 1 d .
H12 H 0.5972 0.1501 0.3538 0.061 Uiso 1 1 calc R
C13 C 0.50791(17) 0.12445(19) 0.4911(7) 0.0458(9) Uani 1 1 d .
H13 H 0.4830 0.1432 0.3641 0.055 Uiso 1 1 calc R
C14 C 0.17884(15) 0.12937(15) 0.3894(6) 0.0312(7) Uani 1 1 d .
C15 C 0.15070(16) 0.09615(15) 0.1928(6) 0.0319(7) Uani 1 1 d .
H15 H 0.1777 0.0764 0.0740 0.038 Uiso 1 1 calc R
C16 C 0.08115(16) 0.09256(15) 0.1744(7) 0.0331(7) Uani 1 1 d .
H16 H 0.0615 0.0704 0.0425 0.040 Uiso 1 1 calc R
C17 C 0.04153(15) 0.12188(16) 0.3524(7) 0.0349(8) Uani 1 1 d .
H17 H -0.0048 0.1189 0.3413 0.042 Uiso 1 1 calc R
C18 C 0.07052(16) 0.15569(17) 0.5471(7) 0.0383(8) Uani 1 1 d .
H18 H 0.0437 0.1759 0.6655 0.046 Uiso 1 1 calc R
C19 C 0.13965(16) 0.15929(17) 0.5652(6) 0.0368(8) Uani 1 1 d .
H19 H 0.1594 0.1819 0.6959 0.044 Uiso 1 1 calc R
C20 C 0.28051(16) 0.20521(15) 0.0775(6) 0.0335(7) Uani 1 1 d .
H20 H 0.2355 0.2157 0.0572 0.040 Uiso 1 1 calc R
C21 C 0.32466(17) 0.23248(16) -0.0751(7) 0.0375(8) Uani 1 1 d .
H21 H 0.3691 0.2194 -0.0579 0.045 Uiso 1 1 calc R
C22 C 0.31000(18) 0.28030(17) -0.2641(7) 0.0398(8) Uani 1 1 d .
H22 H 0.2662 0.2955 -0.2794 0.048 Uiso 1 1 calc R
C23 C 0.35581(19) 0.30397(18) -0.4184(7) 0.0454(9) Uani 1 1 d .
H23 H 0.3986 0.2861 -0.4037 0.054 Uiso 1 1 calc R
C24 C 0.34649(19) 0.35556(18) -0.6112(7) 0.0460(9) Uani 1 1 d .
C25 C 0.2870(2) 0.3853(2) -0.6572(10) 0.0732(14) Uani 1 1 d .
H25 H 0.2500 0.3732 -0.5638 0.088 Uiso 1 1 calc R
C26 C 0.2795(3) 0.4330(2) -0.8386(11) 0.0777(15) Uani 1 1 d .
H26 H 0.2382 0.4534 -0.8642 0.093 Uiso 1 1 calc R
C27 C 0.3336(3) 0.4501(2) -0.9805(9) 0.0696(14) Uani 1 1 d .
H27 H 0.3290 0.4818 -1.1046 0.084 Uiso 1 1 calc R
C28 C 0.3941(3) 0.4206(2) -0.9401(9) 0.0675(13) Uani 1 1 d .
H28 H 0.4310 0.4328 -1.0346 0.081 Uiso 1 1 calc R
C29 C 0.4008(2) 0.3725(2) -0.7583(8) 0.0564(11) Uani 1 1 d .
H29 H 0.4418 0.3515 -0.7345 0.068 Uiso 1 1 calc R
O30 O 0.68265(11) 0.11165(13) 0.6517(5) 0.0481(7) Uani 1 1 d .
C31 C 0.72284(18) 0.0812(2) 0.8347(9) 0.0618(13) Uani 1 1 d .
H31A H 0.7108 0.0987 0.9930 0.093 Uiso 1 1 calc R
H31B H 0.7691 0.0907 0.8025 0.093 Uiso 1 1 calc R
H31C H 0.7158 0.0337 0.8326 0.093 Uiso 1 1 calc R

loop_
_atom_site_aniso_label
_atom_site_aniso_U_11
_atom_site_aniso_U_22
_atom_site_aniso_U_33
_atom_site_aniso_U_23
_atom_site_aniso_U_13
_atom_site_aniso_U_12
N1 0.0289(14) 0.0371(15) 0.0300(15) 0.0044(12) -0.0020(12) -0.0037(11)
C2 0.0343(18) 0.0382(18) 0.0308(19) -0.0031(15) -0.0004(15) -0.0052(14)
N3 0.0347(15) 0.0394(15) 0.0314(16) 0.0006(13) 0.0001(12) -0.0041(12)
C4 0.0374(18) 0.0356(17) 0.0285(19) 0.0005(15) 0.0002(15) -0.0013(14)
C5 0.0316(17) 0.0334(17) 0.0320(19) 0.0003(15) 0.0023(15) -0.0014(13)
O6 0.0332(12) 0.0461(14) 0.0390(15) 0.0059(12) 0.0009(11) -0.0056(10)
C7 0.0406(19) 0.0369(18) 0.0303(19) 0.0024(15) 0.0017(15) -0.0024(14)
C8 0.0328(17) 0.0338(17) 0.0305(19) 0.0023(15) 0.0001(15) -0.0013(13)
C9 0.0384(19) 0.049(2) 0.033(2) 0.0088(16) 0.0033(15) 0.0030(15)
C10 0.0385(19) 0.052(2) 0.036(2) 0.0087(17) -0.0048(16) 0.0052(15)
C11 0.0313(18) 0.048(2) 0.036(2) 0.0040(17) -0.0001(15) -0.0014(15)
C12 0.042(2) 0.074(3) 0.036(2) 0.015(2) -0.0019(17) -0.0098(18)
C13 0.039(2) 0.063(2) 0.035(2) 0.0118(19) -0.0075(16) 0.0003(17)
C14 0.0305(16) 0.0339(17) 0.0293(19) 0.0020(14) -0.0029(14) -0.0022(13)
C15 0.0393(18) 0.0317(16) 0.0248(17) 0.0037(14) 0.0000(14) -0.0005(13)
C16 0.0382(18) 0.0299(16) 0.0312(18) 0.0046(14) -0.0094(15) -0.0034(13)
C17 0.0283(16) 0.0387(18) 0.038(2) 0.0099(16) -0.0041(15) 0.0017(13)
C18 0.0388(19) 0.048(2) 0.0280(19) 0.0015(16) 0.0017(15) 0.0069(15)
C19 0.0386(18) 0.0460(19) 0.0260(18) -0.0013(16) -0.0055(15) 0.0012(15)
C20 0.0344(17) 0.0349(17) 0.0313(18) 0.0025(14) -0.0064(15) -0.0030(13)
C21 0.0392(18) 0.0366(18) 0.037(2) 0.0022(16) -0.0061(17) -0.0067(14)
C22 0.045(2) 0.0403(19) 0.035(2) -0.0012(16) -0.0067(16) -0.0044(15)
C23 0.050(2) 0.047(2) 0.038(2) 0.0043(18) -0.0042(18) -0.0059(17)
C24 0.050(2) 0.047(2) 0.041(2) 0.0048(18) -0.0050(18) -0.0089(17)
C25 0.064(3) 0.072(3) 0.084(4) 0.029(3) 0.009(3) 0.015(2)
C26 0.084(3) 0.071(3) 0.079(4) 0.027(3) -0.007(3) 0.008(2)
C27 0.114(4) 0.053(3) 0.041(3) 0.007(2) -0.003(3) 0.002(3)
C28 0.092(3) 0.060(3) 0.051(3) 0.013(2) 0.007(3) -0.007(2)
C29 0.068(3) 0.058(3) 0.043(3) 0.007(2) 0.002(2) -0.006(2)
O30 0.0314(13) 0.0670(16) 0.0458(16) 0.0110(14) -0.0036(12) -0.0042(11)
C31 0.035(2) 0.088(3) 0.062(3) 0.023(3) -0.007(2) 0.0020(19)

loop_
_atom_type_symbol
_atom_type_description
_atom_type_scat_dispersion_real
_atom_type_scat_dispersion_imag
_atom_type_scat_source
C C 0.0033 0.0016 'International Tables Vol C Tables 4.2.6.8 and 6.1.1.4'
H H 0.0000 0.0000 'International Tables Vol C Tables 4.2.6.8 and 6.1.1.4'
N N 0.0061 0.0033 'International Tables Vol C Tables 4.2.6.8 and 6.1.1.4'
O O 0.0106 0.0060 'International Tables Vol C Tables 4.2.6.8 and 6.1.1.4'

loop_
_geom_angle_atom_site_label_1
_geom_angle_atom_site_label_2
_geom_angle_atom_site_label_3
_geom_angle
C5 N1 C2 108.1(2)
C5 N1 C14 123.7(3)
C2 N1 C14 128.0(3)
N3 C2 N1 113.1(3)
N3 C2 C20 125.1(3)
N1 C2 C20 121.7(3)
C2 N3 C4 106.1(3)
C7 C4 N3 129.2(3)
C7 C4 C5 121.4(3)
N3 C4 C5 109.3(3)
O6 C5 N1 126.2(3)
O6 C5 C4 130.4(3)
N1 C5 C4 103.3(3)
C4 C7 C8 129.8(3)
C4 C7 H7 115.1
C8 C7 H7 115.1
C9 C8 C13 116.7(3)
C9 C8 C7 118.9(3)
C13 C8 C7 124.3(3)
C8 C9 C10 122.5(3)
C8 C9 H9 118.8
C10 C9 H9 118.8
C11 C10 C9 119.6(3)
C11 C10 H10 120.2
C9 C10 H10 120.2
O30 C11 C10 124.9(3)
O30 C11 C12 116.1(3)
C10 C11 C12 119.0(3)
C13 C12 C11 121.2(4)
C13 C12 H12 119.4
C11 C12 H12 119.4
C12 C13 C8 121.1(3)
C12 C13 H13 119.5
C8 C13 H13 119.5
C19 C14 C15 121.2(3)
C19 C14 N1 118.8(3)
C15 C14 N1 119.9(3)
C14 C15 C16 119.1(3)
C14 C15 H15 120.4
C16 C15 H15 120.4
C17 C16 C15 119.9(3)
C17 C16 H16 120.0
C15 C16 H16 120.0
C16 C17 C18 120.3(3)
C16 C17 H17 119.9
C18 C17 H17 119.9
C17 C18 C19 119.8(3)
C17 C18 H18 120.1
C19 C18 H18 120.1
C14 C19 C18 119.7(3)
C14 C19 H19 120.1
C18 C19 H19 120.1
C21 C20 C2 123.3(3)
C21 C20 H20 118.3
C2 C20 H20 118.3
C20 C21 C22 125.9(3)
C20 C21 H21 117.1
C22 C21 H21 117.1
C23 C22 C21 123.3(3)
C23 C22 H22 118.3
C21 C22 H22 118.3
C22 C23 C24 127.5(4)
C22 C23 H23 116.3
C24 C23 H23 116.3
C25 C24 C29 118.1(4)
C25 C24 C23 123.2(4)
C29 C24 C23 118.6(4)
C24 C25 C26 122.1(4)
C24 C25 H25 118.9
C26 C25 H25 118.9
C27 C26 C25 119.2(5)
C27 C26 H26 120.4
C25 C26 H26 120.4
C28 C27 C26 120.1(4)
C28 C27 H27 120.0
C26 C27 H27 120.0
C27 C28 C29 120.0(4)
C27 C28 H28 120.0
C29 C28 H28 120.0
C28 C29 C24 120.4(4)
C28 C29 H29 119.8
C24 C29 H29 119.8
C11 O30 C31 116.3(3)
O30 C31 H31A 109.5
O30 C31 H31B 109.5
H31A C31 H31B 109.5
O30 C31 H31C 109.5
H31A C31 H31C 109.5
H31B C31 H31C 109.5

loop_
_geom_bond_atom_site_label_1
_geom_bond_atom_site_label_2
_geom_bond_distance
N1 C5 1.383(4)
N1 C2 1.403(4)
N1 C14 1.437(4)
C2 N3 1.305(4)
C2 C20 1.435(5)
N3 C4 1.400(4)
C4 C7 1.346(4)
C4 C5 1.478(4)
C5 O6 1.226(4)
C7 C8 1.445(4)
C7 H7 0.9300
C8 C9 1.383(5)
C8 C13 1.397(5)
C9 C10 1.387(5)
C9 H9 0.9300
C10 C11 1.371(5)
C10 H10 0.9300
C11 O30 1.364(4)
C11 C12 1.383(5)
C12 C13 1.371(5)
C12 H12 0.9300
C13 H13 0.9300
C14 C19 1.373(5)
C14 C15 1.378(4)
C15 C16 1.394(4)
C15 H15 0.9300
C16 C17 1.380(5)
C16 H16 0.9300
C17 C18 1.383(5)
C17 H17 0.9300
C18 C19 1.386(4)
C18 H18 0.9300
C19 H19 0.9300
C20 C21 1.328(4)
C20 H20 0.9300
C21 C22 1.433(5)
C21 H21 0.9300
C22 C23 1.329(5)
C22 H22 0.9300
C23 C24 1.482(5)
C23 H23 0.9300
C24 C25 1.350(5)
C24 C29 1.389(5)
C25 C26 1.380(6)
C25 H25 0.9300
C26 C27 1.370(7)
C26 H26 0.9300
C27 C28 1.361(6)
C27 H27 0.9300
C28 C29 1.385(6)
C28 H28 0.9300
C29 H29 0.9300
O30 C31 1.415(5)
C31 H31A 0.9600
C31 H31B 0.9600
C31 H31C 0.9600

loop_
_geom_torsion_atom_site_label_1
_geom_torsion_atom_site_label_2
_geom_torsion_atom_site_label_3
_geom_torsion_atom_site_label_4
_geom_torsion
C5 N1 C2 N3 0.3(4)
C14 N1 C2 N3 -174.8(3)
C5 N1 C2 C20 -176.1(3)
C14 N1 C2 C20 8.8(5)
N1 C2 N3 C4 -1.9(4)
C20 C2 N3 C4 174.4(3)
C2 N3 C4 C7 -174.1(3)
C2 N3 C4 C5 2.7(3)
C2 N1 C5 O6 -178.9(3)
C14 N1 C5 O6 -3.6(5)
C2 N1 C5 C4 1.3(3)
C14 N1 C5 C4 176.7(3)
C7 C4 C5 O6 -5.1(6)
N3 C4 C5 O6 177.8(3)
C7 C4 C5 N1 174.6(3)
N3 C4 C5 N1 -2.5(3)
N3 C4 C7 C8 -1.8(6)
C5 C4 C7 C8 -178.2(3)
C4 C7 C8 C9 177.9(3)
C4 C7 C8 C13 -4.7(6)
C13 C8 C9 C10 0.4(5)
C7 C8 C9 C10 178.1(3)
C8 C9 C10 C11 0.2(6)
C9 C10 C11 O30 178.2(3)
C9 C10 C11 C12 -1.2(6)
O30 C11 C12 C13 -178.0(4)
C10 C11 C12 C13 1.4(6)
C11 C12 C13 C8 -0.8(6)
C9 C8 C13 C12 -0.2(5)
C7 C8 C13 C12 -177.6(3)
C5 N1 C14 C19 69.2(4)
C2 N1 C14 C19 -116.4(4)
C5 N1 C14 C15 -107.0(4)
C2 N1 C14 C15 67.4(4)
C19 C14 C15 C16 -0.6(5)
N1 C14 C15 C16 175.5(3)
C14 C15 C16 C17 -0.2(5)
C15 C16 C17 C18 1.0(5)
C16 C17 C18 C19 -0.9(5)
C15 C14 C19 C18 0.6(5)
N1 C14 C19 C18 -175.5(3)
C17 C18 C19 C14 0.1(5)
N3 C2 C20 C21 7.7(5)
N1 C2 C20 C21 -176.3(3)
C2 C20 C21 C22 -176.4(3)
C20 C21 C22 C23 -177.2(4)
C21 C22 C23 C24 -176.9(3)
C22 C23 C24 C25 -1.1(7)
C22 C23 C24 C29 -178.6(4)
C29 C24 C25 C26 -2.2(7)
C23 C24 C25 C26 -179.7(4)
C24 C25 C26 C27 1.4(8)
C25 C26 C27 C28 -0.8(8)
C26 C27 C28 C29 1.1(7)
C27 C28 C29 C24 -2.0(7)
C25 C24 C29 C28 2.5(6)
C23 C24 C29 C28 -179.9(4)
C10 C11 O30 C31 4.3(5)
C12 C11 O30 C31 -176.4(4)

loop_
_cod_related_entry_id
_cod_related_entry_database
_cod_related_entry_code
1 ChemSpider 30652426
